data_4123897
loop_
_publ_author_name
'Lee, Young Hoon'
'Park, Jihyun'
'Lee, Junseong'
'Lee, Sang Uck'
'Lee, Min Hyung'

_publ_section_title
;
 Iridium Cyclometalates with Tethered o-Carboranes: Impact of Restricted
 Rotation of o-Carborane on Phosphorescence Efficiency.
;
_journal_issue 25
_journal_name_full 'Journal of the American Chemical Society'
_journal_page_first 8018
_journal_page_last 8021
_journal_paper_doi 10.1021/jacs.5b04576
_journal_volume 137
_journal_year 2015
_chemical_formula_sum 'C40 H59 B20 Cl6 Ir N2 O2'
_chemical_formula_weight 1220.99
_chemical_name_systematic
; 
 ? 
;
_space_group_IT_number 2
_symmetry_cell_setting triclinic
_symmetry_space_group_name_Hall '-P 1'
_symmetry_space_group_name_H-M 'P -1'
_atom_sites_solution_hydrogens geom
_atom_sites_solution_primary direct
_atom_sites_solution_secondary difmap
_audit_creation_method SHELXL-97
_cell_angle_alpha 66.2280(10)
_cell_angle_beta 66.3440(10)
_cell_angle_gamma 83.0880(10)
_cell_formula_units_Z 2
_cell_length_a 13.3962(2)
_cell_length_b 14.4075(3)
_cell_length_c 16.1457(3)
_cell_measurement_reflns_used 9817
_cell_measurement_temperature 100(2)
_cell_measurement_theta_max 28.42
_cell_measurement_theta_min 2.21
_cell_volume 2609.00(9)
_computing_cell_refinement 'Bruker SAINT'
_computing_data_collection 'Bruker APEX2'
_computing_data_reduction 'Bruker SAINT'
_computing_molecular_graphics 'Bruker SHELXTL'
_computing_publication_material 'Bruker SHELXTL'
_computing_structure_refinement 'SHELXL-97 (Sheldrick, 2008)'
_computing_structure_solution 'SHELXS-97 (Sheldrick, 2008)'
_diffrn_ambient_temperature 100(2)
_diffrn_measured_fraction_theta_full 0.995
_diffrn_measured_fraction_theta_max 0.995
_diffrn_measurement_device_type 'Bruker APEX-II CCD'
_diffrn_measurement_method '\f and \w scans'
_diffrn_radiation_monochromator graphite
_diffrn_radiation_source 'fine-focus sealed tube'
_diffrn_radiation_type MoK\a
_diffrn_radiation_wavelength 0.71073
_diffrn_reflns_av_R_equivalents 0.0353
_diffrn_reflns_av_sigmaI/netI 0.0319
_diffrn_reflns_limit_h_max 16
_diffrn_reflns_limit_h_min -16
_diffrn_reflns_limit_k_max 17
_diffrn_reflns_limit_k_min -17
_diffrn_reflns_limit_l_max 19
_diffrn_reflns_limit_l_min -19
_diffrn_reflns_number 40774
_diffrn_reflns_theta_full 25.50
_diffrn_reflns_theta_max 25.50
_diffrn_reflns_theta_min 1.50
_exptl_absorpt_coefficient_mu 2.905
_exptl_absorpt_correction_T_max 0.8683
_exptl_absorpt_correction_T_min 0.7219
_exptl_absorpt_correction_type empirical
_exptl_absorpt_process_details SADABS
_exptl_crystal_colour yellow
_exptl_crystal_density_diffrn 1.554
_exptl_crystal_density_method 'not measured'
_exptl_crystal_description blocky
_exptl_crystal_F_000 1216
_exptl_crystal_size_max 0.12
_exptl_crystal_size_mid 0.10
_exptl_crystal_size_min 0.05
_refine_diff_density_max 2.749
_refine_diff_density_min -1.934
_refine_diff_density_rms 0.155
_refine_ls_extinction_method none
_refine_ls_goodness_of_fit_ref 1.062
_refine_ls_hydrogen_treatment mixed
_refine_ls_matrix_type full
_refine_ls_number_parameters 642
_refine_ls_number_reflns 9672
_refine_ls_number_restraints 0
_refine_ls_restrained_S_all 1.062
_refine_ls_R_factor_all 0.0448
_refine_ls_R_factor_gt 0.0398
_refine_ls_shift/su_max 0.000
_refine_ls_shift/su_mean 0.000
_refine_ls_structure_factor_coef Fsqd
_refine_ls_weighting_details 'calc w=1/[\s^2^(Fo^2^)+(0.0459P)^2^+21.5118P] where P=(Fo^2^+2Fc^2^)/3'
_refine_ls_weighting_scheme calc
_refine_ls_wR_factor_gt 0.1009
_refine_ls_wR_factor_ref 0.1048
_reflns_number_gt 8926
_reflns_number_total 9672
_reflns_threshold_expression >2sigma(I)
_cod_data_source_file ja5b04576_si_002.cif
_cod_data_source_block 2c
_cod_depositor_comments
;
The following automatic conversions were performed:

'_symmetry_cell_setting' value 'Triclinic' changed to 'triclinic'
according to
/usr/data/users/saulius/crontab/automatic-downloads/current/ACS/lib/dictionaries/cif_core.dic
dictionary named 'cif_core.dic' version 2.4.2 from 2011-04-26.

Automatic conversion script
Id: cif_fix_values 3271 2015-04-21 07:52:19Z andrius 
;
_cod_original_cell_volume 2609.00(8)
_cod_original_sg_symbol_H-M P-1
_cod_database_code 4123897

loop_
_symmetry_equiv_pos_as_xyz
'x, y, z'
'-x, -y, -z'

loop_
_atom_site_label
_atom_site_type_symbol
_atom_site_fract_x
_atom_site_fract_y
_atom_site_fract_z
_atom_site_U_iso_or_equiv
_atom_site_adp_type
_atom_site_occupancy
_atom_site_symmetry_multiplicity
_atom_site_calc_flag
_atom_site_refinement_flags
Ir1 Ir 0.981505(16) 0.501170(14) 0.260534(14) 0.00940(7) Uani 1 1 d .
O1 O 1.1329(3) 0.5519(3) 0.2480(3) 0.0140(8) Uani 1 1 d .
O2 O 0.9803(3) 0.6462(3) 0.1462(3) 0.0154(8) Uani 1 1 d .
N1 N 0.8999(3) 0.5505(3) 0.3711(3) 0.0120(9) Uani 1 1 d .
N2 N 1.0565(4) 0.4425(3) 0.1549(3) 0.0118(9) Uani 1 1 d .
C1 C 0.9349(4) 0.3853(4) 0.4662(4) 0.0108(10) Uani 1 1 d .
C2 C 0.9835(4) 0.3761(4) 0.3741(4) 0.0132(10) Uani 1 1 d .
C3 C 1.0301(4) 0.2838(4) 0.3747(4) 0.0154(11) Uani 1 1 d .
H3 H 1.0665 0.2755 0.3143 0.019 Uiso 1 1 calc R
C4 C 1.0246(4) 0.2043(4) 0.4612(4) 0.0150(11) Uani 1 1 d .
H4 H 1.0588 0.1433 0.4587 0.018 Uiso 1 1 calc R
C5 C 0.9695(4) 0.2120(4) 0.5525(4) 0.0126(10) Uani 1 1 d .
C6 C 0.9268(4) 0.3048(4) 0.5531(4) 0.0125(10) Uani 1 1 d .
H6 H 0.8918 0.3131 0.6136 0.015 Uiso 1 1 calc R
C7 C 0.8920(4) 0.4849(4) 0.4623(4) 0.0112(10) Uani 1 1 d .
C8 C 0.8470(4) 0.5148(4) 0.5414(4) 0.0135(11) Uani 1 1 d .
H8 H 0.8447 0.4699 0.6043 0.016 Uiso 1 1 calc R
C9 C 0.8057(4) 0.6103(4) 0.5279(4) 0.0158(11) Uani 1 1 d .
H9 H 0.7760 0.6320 0.5810 0.019 Uiso 1 1 calc R
C10 C 0.8085(4) 0.6737(4) 0.4355(4) 0.0171(11) Uani 1 1 d .
H10 H 0.7775 0.7382 0.4252 0.020 Uiso 1 1 calc R
C11 C 0.8566(4) 0.6419(4) 0.3589(4) 0.0146(11) Uani 1 1 d .
H11 H 0.8594 0.6860 0.2956 0.018 Uiso 1 1 calc R
C12 C 0.8712(4) 0.4090(4) 0.1890(4) 0.0119(10) Uani 1 1 d .
C13 C 0.8498(4) 0.4521(4) 0.2592(4) 0.0129(10) Uani 1 1 d .
C14 C 0.7385(4) 0.4556(4) 0.3161(4) 0.0172(11) Uani 1 1 d .
H14 H 0.7195 0.4823 0.3653 0.021 Uiso 1 1 calc R
C15 C 0.6560(4) 0.4215(4) 0.3027(4) 0.0169(11) Uani 1 1 d .
H15 H 0.5821 0.4278 0.3409 0.020 Uiso 1 1 calc R
C16 C 0.6796(4) 0.3778(4) 0.2339(4) 0.0139(11) Uani 1 1 d .
C17 C 0.7889(4) 0.3725(4) 0.1773(4) 0.0140(11) Uani 1 1 d .
H17 H 0.8072 0.3435 0.1299 0.017 Uiso 1 1 calc R
C18 C 0.9872(4) 0.4064(4) 0.1304(4) 0.0128(10) Uani 1 1 d .
C19 C 1.0294(4) 0.3737(4) 0.0533(4) 0.0149(11) Uani 1 1 d .
H19 H 0.9813 0.3515 0.0341 0.018 Uiso 1 1 calc R
C20 C 1.1410(4) 0.3734(4) 0.0045(4) 0.0169(11) Uani 1 1 d .
H20 H 1.1701 0.3510 -0.0482 0.020 Uiso 1 1 calc R
C21 C 1.2098(4) 0.4061(4) 0.0336(4) 0.0164(11) Uani 1 1 d .
H21 H 1.2867 0.4052 0.0022 0.020 Uiso 1 1 calc R
C22 C 1.1647(4) 0.4400(4) 0.1089(4) 0.0139(11) Uani 1 1 d .
H22 H 1.2119 0.4624 0.1289 0.017 Uiso 1 1 calc R
C23 C 0.9487(4) 0.1216(4) 0.6485(4) 0.0123(10) Uani 1 1 d .
C24 C 0.8503(4) 0.0334(4) 0.6832(4) 0.0123(10) Uani 1 1 d .
C25 C 0.7998(4) 0.0459(4) 0.6103(4) 0.0166(11) Uani 1 1 d .
H25A H 0.7668 -0.0209 0.6280 0.020 Uiso 1 1 calc R
H25B H 0.8594 0.0639 0.5444 0.020 Uiso 1 1 calc R
C26 C 0.7133(5) 0.1243(5) 0.6024(5) 0.0256(13) Uani 1 1 d .
H26A H 0.7336 0.1838 0.6093 0.031 Uiso 1 1 calc R
H26B H 0.6425 0.0945 0.6568 0.031 Uiso 1 1 calc R
C27 C 0.7006(6) 0.1591(5) 0.5046(5) 0.0302(15) Uani 1 1 d .
H27A H 0.6449 0.2109 0.5028 0.036 Uiso 1 1 calc R
H27B H 0.7706 0.1922 0.4510 0.036 Uiso 1 1 calc R
C28 C 0.6680(5) 0.0751(4) 0.4846(4) 0.0223(12) Uani 1 1 d .
H28A H 0.5999 0.0393 0.5395 0.027 Uiso 1 1 calc R
H28B H 0.7257 0.0253 0.4817 0.027 Uiso 1 1 calc R
C29 C 0.6502(5) 0.1159(5) 0.3882(4) 0.0232(13) Uani 1 1 d .
H29A H 0.7138 0.1607 0.3347 0.028 Uiso 1 1 calc R
H29B H 0.6446 0.0585 0.3712 0.028 Uiso 1 1 calc R
C30 C 0.5469(4) 0.1753(5) 0.3962(4) 0.0187(12) Uani 1 1 d .
H30A H 0.4841 0.1284 0.4478 0.022 Uiso 1 1 calc R
H30B H 0.5513 0.2284 0.4191 0.022 Uiso 1 1 calc R
C31 C 0.5229(4) 0.2262(4) 0.3042(4) 0.0140(11) Uani 1 1 d .
C32 C 0.5916(4) 0.3385(4) 0.2186(4) 0.0131(10) Uani 1 1 d .
C33 C 1.3019(4) 0.6424(4) 0.1760(4) 0.0193(12) Uani 1 1 d .
H33A H 1.2958 0.6286 0.2425 0.029 Uiso 1 1 calc R
H33B H 1.3313 0.7121 0.1326 0.029 Uiso 1 1 calc R
H33C H 1.3509 0.5947 0.1515 0.029 Uiso 1 1 calc R
C34 C 1.1906(4) 0.6297(4) 0.1781(4) 0.0129(10) Uani 1 1 d .
C35 C 1.1609(4) 0.7032(4) 0.1051(4) 0.0158(11) Uani 1 1 d .
H35 H 1.2155 0.7543 0.0555 0.019 Uiso 1 1 calc R
C36 C 1.0605(4) 0.7112(4) 0.0959(4) 0.0150(11) Uani 1 1 d .
C37 C 1.0439(5) 0.8073(4) 0.0197(4) 0.0229(13) Uani 1 1 d .
H37A H 0.9771 0.7993 0.0117 0.034 Uiso 1 1 calc R
H37B H 1.1064 0.8219 -0.0429 0.034 Uiso 1 1 calc R
H37C H 1.0372 0.8636 0.0407 0.034 Uiso 1 1 calc R
B1 B 0.9859(5) 0.0026(4) 0.6474(5) 0.0156(12) Uani 1 1 d .
H1A H 1.0321 -0.0110 0.5784 0.019 Uiso 1 1 calc R
B2 B 0.8819(5) -0.0847(4) 0.7489(4) 0.0141(12) Uani 1 1 d .
H2B H 0.8602 -0.1568 0.7478 0.017 Uiso 1 1 calc R
B3 B 0.7815(5) -0.0144(4) 0.8067(4) 0.0142(12) Uani 1 1 d .
H3A H 0.6931 -0.0399 0.8438 0.017 Uiso 1 1 calc R
B4 B 0.8237(5) 0.1159(5) 0.7417(4) 0.0148(12) Uani 1 1 d .
H4A H 0.7637 0.1769 0.7350 0.018 Uiso 1 1 calc R
B5 B 0.9478(5) 0.1343(5) 0.7496(4) 0.0137(12) Uani 1 1 d .
H5A H 0.9699 0.2072 0.7489 0.016 Uiso 1 1 calc R
B6 B 1.0483(5) 0.0637(5) 0.6910(5) 0.0165(13) Uani 1 1 d .
H6A H 1.1366 0.0899 0.6517 0.020 Uiso 1 1 calc R
B7 B 1.0071(5) -0.0666(5) 0.7570(5) 0.0175(13) Uani 1 1 d .
H7A H 1.0683 -0.1267 0.7619 0.021 Uiso 1 1 calc R
B8 B 0.8789(5) -0.0781(5) 0.8575(5) 0.0171(13) Uani 1 1 d .
H8A H 0.8554 -0.1459 0.9287 0.020 Uiso 1 1 calc R
B9 B 0.8421(5) 0.0467(5) 0.8527(4) 0.0168(13) Uani 1 1 d .
H9A H 0.7942 0.0613 0.9208 0.020 Uiso 1 1 calc R
B10 B 0.9814(5) 0.0142(5) 0.8216(5) 0.0189(13) Uani 1 1 d .
H10A H 1.0254 0.0073 0.8698 0.023 Uiso 1 1 calc R
B11 B 0.6176(5) 0.2310(5) 0.1925(4) 0.0144(12) Uani 1 1 d .
H11A H 0.6968 0.1924 0.1830 0.017 Uiso 1 1 calc R
B12 B 0.6068(5) 0.3510(5) 0.1044(4) 0.0145(12) Uani 1 1 d .
H12A H 0.6786 0.3917 0.0357 0.017 Uiso 1 1 calc R
B13 B 0.5073(5) 0.4177(5) 0.1681(4) 0.0149(12) Uani 1 1 d .
H13A H 0.5135 0.5024 0.1415 0.018 Uiso 1 1 calc R
B14 B 0.4570(5) 0.3383(5) 0.2951(4) 0.0147(12) Uani 1 1 d .
H14A H 0.4306 0.3698 0.3533 0.018 Uiso 1 1 calc R
B15 B 0.5417(5) 0.2399(5) 0.1219(5) 0.0167(13) Uani 1 1 d .
H15A H 0.5703 0.2068 0.0647 0.020 Uiso 1 1 calc R
B16 B 0.4714(5) 0.3558(5) 0.1072(5) 0.0173(13) Uani 1 1 d .
H16A H 0.4533 0.3993 0.0400 0.021 Uiso 1 1 calc R
B17 B 0.3794(5) 0.3489(5) 0.2253(5) 0.0177(13) Uani 1 1 d .
H17A H 0.3006 0.3882 0.2365 0.021 Uiso 1 1 calc R
B18 B 0.3912(5) 0.2285(5) 0.3125(4) 0.0156(12) Uani 1 1 d .
H18A H 0.3202 0.1876 0.3819 0.019 Uiso 1 1 calc R
B19 B 0.4907(5) 0.1619(5) 0.2492(5) 0.0181(13) Uani 1 1 d .
H19A H 0.4856 0.0770 0.2765 0.022 Uiso 1 1 calc R
B20 B 0.3998(5) 0.2400(5) 0.1966(4) 0.0163(13) Uani 1 1 d .
H20A H 0.3341 0.2073 0.1885 0.020 Uiso 1 1 calc R
Cl2 Cl 0.37362(19) 0.11323(18) 0.66935(17) 0.0578(6) Uani 1 1 d .
Cl1 Cl 0.2251(2) 0.1317(2) 0.8502(2) 0.0729(7) Uani 1 1 d .
C38 C 0.2894(8) 0.0465(7) 0.7950(7) 0.063(3) Uani 1 1 d .
H38A H 0.2336 0.0031 0.7999 0.076 Uiso 1 1 calc R
H38B H 0.3343 0.0020 0.8299 0.076 Uiso 1 1 calc R
Cl3 Cl 0.58448(19) 0.7185(2) 0.1048(2) 0.0695(7) Uani 1 1 d .
Cl4 Cl 0.4932(2) 0.9003(2) 0.1322(2) 0.0764(8) Uani 1 1 d .
C39 C 0.5784(8) 0.8475(8) 0.0502(7) 0.063(3) Uani 1 1 d .
H39A H 0.5520 0.8631 -0.0029 0.076 Uiso 1 1 calc R
H39B H 0.6529 0.8792 0.0200 0.076 Uiso 1 1 calc R
Cl6 Cl 0.5524(2) 0.6287(2) 0.45167(18) 0.0655(6) Uani 1 1 d .
Cl5 Cl 0.3886(2) 0.6048(2) 0.3867(2) 0.0750(8) Uani 1 1 d .
C40 C 0.5166(9) 0.6589(8) 0.3526(8) 0.069(3) Uani 1 1 d .
H40A H 0.5724 0.6347 0.3041 0.083 Uiso 1 1 calc R
H40B H 0.5156 0.7336 0.3206 0.083 Uiso 1 1 calc R

loop_
_atom_site_aniso_label
_atom_site_aniso_U_11
_atom_site_aniso_U_22
_atom_site_aniso_U_33
_atom_site_aniso_U_23
_atom_site_aniso_U_13
_atom_site_aniso_U_12
Ir1 0.01029(11) 0.00962(11) 0.00818(11) -0.00273(7) -0.00343(7) -0.00236(7)
O1 0.0146(18) 0.0128(18) 0.0127(18) -0.0037(15) -0.0039(15) -0.0023(14)
O2 0.0191(19) 0.0140(19) 0.0120(18) -0.0023(15) -0.0070(16) -0.0024(15)
N1 0.009(2) 0.011(2) 0.015(2) -0.0029(18) -0.0059(18) -0.0029(16)
N2 0.016(2) 0.008(2) 0.010(2) -0.0008(17) -0.0056(18) -0.0021(16)
C1 0.008(2) 0.011(2) 0.013(2) -0.004(2) -0.004(2) -0.0016(18)
C2 0.008(2) 0.019(3) 0.014(3) -0.009(2) -0.003(2) -0.001(2)
C3 0.016(3) 0.014(3) 0.012(3) -0.007(2) 0.001(2) -0.002(2)
C4 0.017(3) 0.012(3) 0.016(3) -0.006(2) -0.005(2) 0.002(2)
C5 0.012(2) 0.012(3) 0.011(2) -0.001(2) -0.004(2) -0.0023(19)
C6 0.012(2) 0.015(3) 0.010(2) -0.005(2) -0.003(2) -0.002(2)
C7 0.007(2) 0.013(3) 0.012(2) -0.004(2) -0.003(2) -0.0036(19)
C8 0.012(2) 0.016(3) 0.012(2) -0.005(2) -0.004(2) -0.002(2)
C9 0.010(2) 0.018(3) 0.019(3) -0.010(2) -0.002(2) -0.001(2)
C10 0.014(3) 0.013(3) 0.023(3) -0.007(2) -0.006(2) 0.000(2)
C11 0.015(3) 0.010(2) 0.018(3) -0.003(2) -0.007(2) -0.001(2)
C12 0.017(3) 0.009(2) 0.008(2) -0.0011(19) -0.005(2) -0.0023(19)
C13 0.017(3) 0.009(2) 0.011(2) -0.003(2) -0.006(2) 0.001(2)
C14 0.015(3) 0.021(3) 0.019(3) -0.013(2) -0.005(2) 0.000(2)
C15 0.008(2) 0.024(3) 0.019(3) -0.012(2) -0.002(2) 0.001(2)
C16 0.013(3) 0.015(3) 0.013(3) -0.004(2) -0.006(2) -0.001(2)
C17 0.015(3) 0.016(3) 0.011(2) -0.006(2) -0.004(2) 0.000(2)
C18 0.012(3) 0.011(2) 0.013(2) -0.001(2) -0.005(2) -0.0032(19)
C19 0.017(3) 0.017(3) 0.014(3) -0.008(2) -0.006(2) -0.002(2)
C20 0.018(3) 0.018(3) 0.014(3) -0.008(2) -0.002(2) -0.002(2)
C21 0.011(3) 0.018(3) 0.016(3) -0.005(2) -0.002(2) -0.001(2)
C22 0.011(3) 0.015(3) 0.013(3) -0.004(2) -0.003(2) -0.004(2)
C23 0.015(3) 0.011(2) 0.010(2) -0.003(2) -0.004(2) 0.000(2)
C24 0.010(2) 0.010(2) 0.013(3) -0.003(2) -0.003(2) -0.0012(19)
C25 0.019(3) 0.018(3) 0.016(3) -0.008(2) -0.009(2) 0.003(2)
C26 0.031(3) 0.025(3) 0.034(3) -0.015(3) -0.024(3) 0.010(3)
C27 0.039(4) 0.020(3) 0.040(4) -0.006(3) -0.030(3) 0.000(3)
C28 0.031(3) 0.020(3) 0.022(3) -0.007(2) -0.017(3) 0.002(2)
C29 0.025(3) 0.026(3) 0.020(3) -0.007(2) -0.013(3) 0.005(2)
C30 0.015(3) 0.027(3) 0.014(3) -0.006(2) -0.006(2) -0.004(2)
C31 0.010(2) 0.014(3) 0.013(3) -0.001(2) -0.003(2) -0.005(2)
C32 0.010(2) 0.014(3) 0.013(2) -0.004(2) -0.003(2) -0.0011(19)
C33 0.016(3) 0.022(3) 0.022(3) -0.009(2) -0.007(2) -0.004(2)
C34 0.011(2) 0.015(3) 0.013(3) -0.009(2) 0.000(2) -0.001(2)
C35 0.017(3) 0.014(3) 0.013(3) -0.003(2) -0.002(2) -0.006(2)
C36 0.020(3) 0.014(3) 0.009(2) -0.006(2) -0.001(2) -0.002(2)
C37 0.028(3) 0.020(3) 0.021(3) -0.004(2) -0.013(3) -0.003(2)
B1 0.015(3) 0.010(3) 0.020(3) -0.005(2) -0.007(3) 0.001(2)
B2 0.014(3) 0.010(3) 0.015(3) -0.003(2) -0.005(2) 0.002(2)
B3 0.014(3) 0.012(3) 0.013(3) -0.002(2) -0.005(2) -0.001(2)
B4 0.019(3) 0.013(3) 0.011(3) -0.004(2) -0.004(2) 0.001(2)
B5 0.018(3) 0.014(3) 0.010(3) -0.004(2) -0.006(2) -0.001(2)
B6 0.013(3) 0.015(3) 0.020(3) -0.004(2) -0.007(3) -0.001(2)
B7 0.017(3) 0.012(3) 0.020(3) -0.001(2) -0.009(3) 0.001(2)
B8 0.019(3) 0.012(3) 0.019(3) -0.003(2) -0.010(3) -0.001(2)
B9 0.022(3) 0.015(3) 0.011(3) -0.002(2) -0.005(3) -0.006(2)
B10 0.025(3) 0.014(3) 0.019(3) -0.002(2) -0.013(3) -0.002(2)
B11 0.014(3) 0.015(3) 0.015(3) -0.006(2) -0.005(2) -0.002(2)
B12 0.011(3) 0.018(3) 0.012(3) -0.005(2) -0.003(2) -0.004(2)
B13 0.014(3) 0.016(3) 0.015(3) -0.003(2) -0.008(2) -0.002(2)
B14 0.010(3) 0.018(3) 0.015(3) -0.007(2) -0.003(2) 0.000(2)
B15 0.014(3) 0.020(3) 0.017(3) -0.007(3) -0.005(2) -0.005(2)
B16 0.019(3) 0.017(3) 0.016(3) -0.002(2) -0.010(3) -0.005(2)
B17 0.010(3) 0.021(3) 0.019(3) -0.004(3) -0.006(2) -0.001(2)
B18 0.011(3) 0.023(3) 0.014(3) -0.007(2) -0.005(2) -0.005(2)
B19 0.019(3) 0.017(3) 0.017(3) -0.004(3) -0.008(3) -0.005(2)
B20 0.015(3) 0.023(3) 0.010(3) -0.002(2) -0.006(2) -0.004(2)
Cl2 0.0573(13) 0.0583(13) 0.0561(13) -0.0238(11) -0.0212(11) 0.0112(10)
Cl1 0.0534(14) 0.105(2) 0.0852(18) -0.0649(17) -0.0268(13) 0.0183(13)
C38 0.059(6) 0.052(6) 0.072(7) -0.026(5) -0.018(5) 0.005(4)
Cl3 0.0455(12) 0.0722(16) 0.0966(19) -0.0573(15) -0.0090(12) 0.0038(11)
Cl4 0.0555(14) 0.0602(15) 0.0741(17) -0.0128(13) -0.0069(12) 0.0242(11)
C39 0.050(5) 0.089(7) 0.039(5) -0.017(5) -0.012(4) -0.004(5)
Cl6 0.0551(14) 0.0882(18) 0.0597(14) -0.0299(13) -0.0250(11) -0.0049(12)
Cl5 0.0564(14) 0.101(2) 0.0695(16) -0.0245(15) -0.0300(13) -0.0141(14)
C40 0.070(7) 0.072(7) 0.068(7) -0.032(6) -0.018(5) -0.018(5)

loop_
_atom_type_symbol
_atom_type_description
_atom_type_scat_dispersion_real
_atom_type_scat_dispersion_imag
_atom_type_scat_source
C C 0.0033 0.0016 'International Tables Vol C Tables 4.2.6.8 and 6.1.1.4'
B B 0.0013 0.0007 'International Tables Vol C Tables 4.2.6.8 and 6.1.1.4'
Cl Cl 0.1484 0.1585 'International Tables Vol C Tables 4.2.6.8 and 6.1.1.4'
Ir Ir -1.4442 7.9887 'International Tables Vol C Tables 4.2.6.8 and 6.1.1.4'
N N 0.0061 0.0033 'International Tables Vol C Tables 4.2.6.8 and 6.1.1.4'
O O 0.0106 0.0060 'International Tables Vol C Tables 4.2.6.8 and 6.1.1.4'
H H 0.0000 0.0000 'International Tables Vol C Tables 4.2.6.8 and 6.1.1.4'

loop_
_geom_angle_atom_site_label_1
_geom_angle_atom_site_label_2
_geom_angle_atom_site_label_3
_geom_angle
C13 Ir1 C2 93.4(2)
C13 Ir1 N1 96.23(19)
C2 Ir1 N1 80.86(19)
C13 Ir1 N2 80.88(19)
C2 Ir1 N2 96.48(19)
N1 Ir1 N2 175.99(16)
C13 Ir1 O1 174.02(18)
C2 Ir1 O1 88.60(17)
N1 Ir1 O1 89.65(15)
N2 Ir1 O1 93.30(16)
C13 Ir1 O2 90.49(17)
C2 Ir1 O2 173.72(18)
N1 Ir1 O2 93.84(15)
N2 Ir1 O2 88.98(15)
O1 Ir1 O2 88.00(14)
C34 O1 Ir1 124.7(3)
C36 O2 Ir1 123.9(3)
C11 N1 C7 119.6(5)
C11 N1 Ir1 124.6(4)
C7 N1 Ir1 115.8(3)
C22 N2 C18 119.9(5)
C22 N2 Ir1 125.2(4)
C18 N2 Ir1 114.9(3)
C6 C1 C2 121.9(5)
C6 C1 C7 123.1(5)
C2 C1 C7 115.0(4)
C3 C2 C1 116.3(5)
C3 C2 Ir1 129.2(4)
C1 C2 Ir1 114.4(4)
C4 C3 C2 121.6(5)
C3 C4 C5 121.4(5)
C6 C5 C4 117.8(5)
C6 C5 C23 119.9(5)
C4 C5 C23 122.2(5)
C1 C6 C5 120.7(5)
N1 C7 C8 120.4(5)
N1 C7 C1 113.7(4)
C8 C7 C1 125.9(5)
C9 C8 C7 119.8(5)
C8 C9 C10 118.8(5)
C11 C10 C9 119.3(5)
N1 C11 C10 122.0(5)
C17 C12 C13 122.5(5)
C17 C12 C18 123.0(5)
C13 C12 C18 114.5(5)
C14 C13 C12 115.3(5)
C14 C13 Ir1 129.6(4)
C12 C13 Ir1 115.0(4)
C15 C14 C13 122.2(5)
C14 C15 C16 121.2(5)
C17 C16 C15 117.8(5)
C17 C16 C32 119.7(5)
C15 C16 C32 122.5(5)
C12 C17 C16 121.0(5)
N2 C18 C19 119.6(5)
N2 C18 C12 114.6(5)
C19 C18 C12 125.8(5)
C20 C19 C18 120.3(5)
C19 C20 C21 118.9(5)
C22 C21 C20 119.0(5)
N2 C22 C21 122.2(5)
C5 C23 C24 116.9(4)
C5 C23 B5 121.7(4)
C24 C23 B5 109.9(4)
C5 C23 B6 124.4(4)
C24 C23 B6 109.8(4)
B5 C23 B6 62.6(3)
C5 C23 B4 115.4(4)
C24 C23 B4 60.2(3)
B5 C23 B4 62.2(3)
B6 C23 B4 113.1(4)
C5 C23 B1 119.6(4)
C24 C23 B1 60.5(3)
B5 C23 B1 112.6(4)
B6 C23 B1 61.6(3)
B4 C23 B1 111.7(4)
C25 C24 B3 124.1(4)
C25 C24 C23 117.4(4)
B3 C24 C23 110.6(4)
C25 C24 B2 119.9(4)
B3 C24 B2 62.6(3)
C23 C24 B2 110.2(4)
C25 C24 B4 120.9(4)
B3 C24 B4 62.4(3)
C23 C24 B4 60.6(3)
B2 C24 B4 113.3(4)
C25 C24 B1 114.3(4)
B3 C24 B1 113.1(4)
C23 C24 B1 60.6(3)
B2 C24 B1 61.9(3)
B4 C24 B1 112.0(4)
C24 C25 C26 117.1(5)
C25 C26 C27 112.0(5)
C28 C27 C26 114.9(5)
C27 C28 C29 112.3(5)
C30 C29 C28 111.4(5)
C31 C30 C29 117.2(5)
C30 C31 B19 124.0(5)
C30 C31 C32 118.0(4)
B19 C31 C32 110.3(4)
C30 C31 B18 119.8(4)
B19 C31 B18 62.4(4)
C32 C31 B18 110.0(4)
C30 C31 B11 120.8(4)
B19 C31 B11 62.4(3)
C32 C31 B11 60.5(3)
B18 C31 B11 113.3(4)
C30 C31 B14 114.4(5)
B19 C31 B14 113.1(4)
C32 C31 B14 60.5(3)
B18 C31 B14 62.0(3)
B11 C31 B14 112.2(4)
C16 C32 C31 118.7(4)
C16 C32 B12 121.1(4)
C31 C32 B12 109.8(4)
C16 C32 B13 122.2(4)
C31 C32 B13 110.0(4)
B12 C32 B13 62.5(3)
C16 C32 B11 117.0(4)
C31 C32 B11 60.1(3)
B12 C32 B11 62.3(3)
B13 C32 B11 113.2(4)
C16 C32 B14 118.9(4)
C31 C32 B14 60.3(3)
B12 C32 B14 113.0(4)
B13 C32 B14 62.2(3)
B11 C32 B14 111.6(4)
O1 C34 C35 126.6(5)
O1 C34 C33 115.6(5)
C35 C34 C33 117.8(5)
C34 C35 C36 127.9(5)
O2 C36 C35 127.1(5)
O2 C36 C37 116.0(5)
C35 C36 C37 116.9(5)
C24 B1 C23 58.9(3)
C24 B1 B7 106.0(4)
C23 B1 B7 105.8(4)
C24 B1 B6 106.3(4)
C23 B1 B6 58.8(3)
B7 B1 B6 60.1(4)
C24 B1 B2 58.5(3)
C23 B1 B2 106.3(4)
B7 B1 B2 60.8(3)
B6 B1 B2 108.8(4)
C24 B2 B1 59.6(3)
C24 B2 B3 58.2(3)
B1 B2 B3 107.7(4)
C24 B2 B8 105.5(4)
B1 B2 B8 107.9(4)
B3 B2 B8 60.3(3)
C24 B2 B7 105.8(4)
B1 B2 B7 59.5(3)
B3 B2 B7 108.4(4)
B8 B2 B7 60.4(4)
C24 B3 B4 59.5(3)
C24 B3 B2 59.2(3)
B4 B3 B2 108.3(4)
C24 B3 B9 106.1(4)
B4 B3 B9 59.7(3)
B2 B3 B9 108.3(4)
C24 B3 B8 106.0(4)
B4 B3 B8 107.9(4)
B2 B3 B8 60.0(3)
B9 B3 B8 60.1(4)
C24 B4 C23 59.2(3)
C24 B4 B9 105.6(4)
C23 B4 B9 106.0(4)
C24 B4 B3 58.1(3)
C23 B4 B3 106.0(4)
B9 B4 B3 60.4(3)
C24 B4 B5 106.0(4)
C23 B4 B5 58.3(3)
B9 B4 B5 60.8(3)
B3 B4 B5 108.7(4)
C23 B5 B4 59.5(3)
C23 B5 B10 105.8(4)
B4 B5 B10 107.4(4)
C23 B5 B6 59.0(3)
B4 B5 B6 108.0(4)
B10 B5 B6 60.2(4)
C23 B5 B9 105.8(4)
B4 B5 B9 59.3(3)
B10 B5 B9 60.0(4)
B6 B5 B9 108.2(4)
C23 B6 B1 59.6(3)
C23 B6 B7 106.3(4)
B1 B6 B7 59.9(4)
C23 B6 B5 58.4(3)
B1 B6 B5 107.7(4)
B7 B6 B5 108.2(4)
C23 B6 B10 105.1(4)
B1 B6 B10 107.4(4)
B7 B6 B10 60.0(4)
B5 B6 B10 59.8(3)
B1 B7 B6 60.0(3)
B1 B7 B10 107.7(4)
B6 B7 B10 60.4(4)
B1 B7 B2 59.7(3)
B6 B7 B2 107.9(4)
B10 B7 B2 107.2(4)
B1 B7 B8 107.3(4)
B6 B7 B8 108.2(4)
B10 B7 B8 59.8(4)
B2 B7 B8 59.4(3)
B2 B8 B10 107.6(4)
B2 B8 B3 59.6(3)
B10 B8 B3 107.5(4)
B2 B8 B9 107.7(4)
B10 B8 B9 60.0(4)
B3 B8 B9 59.8(3)
B2 B8 B7 60.1(4)
B10 B8 B7 59.6(4)
B3 B8 B7 107.6(4)
B9 B8 B7 107.7(4)
B4 B9 B3 59.9(3)
B4 B9 B10 107.5(4)
B3 B9 B10 107.6(4)
B4 B9 B8 107.9(4)
B3 B9 B8 60.0(3)
B10 B9 B8 59.9(4)
B4 B9 B5 59.8(3)
B3 B9 B5 107.6(4)
B10 B9 B5 59.6(3)
B8 B9 B5 107.6(4)
B5 B10 B7 108.0(4)
B5 B10 B8 108.5(4)
B7 B10 B8 60.6(4)
B5 B10 B9 60.4(3)
B7 B10 B9 108.6(4)
B8 B10 B9 60.1(4)
B5 B10 B6 59.9(3)
B7 B10 B6 59.6(4)
B8 B10 B6 108.2(5)
B9 B10 B6 108.3(4)
C31 B11 C32 59.4(3)
C31 B11 B15 105.6(4)
C32 B11 B15 105.8(4)
C31 B11 B19 58.4(3)
C32 B11 B19 106.2(4)
B15 B11 B19 60.1(3)
C31 B11 B12 106.2(4)
C32 B11 B12 58.4(3)
B15 B11 B12 60.4(3)
B19 B11 B12 108.3(4)
C32 B12 B13 58.8(3)
C32 B12 B11 59.4(3)
B13 B12 B11 107.8(4)
C32 B12 B15 105.9(4)
B13 B12 B15 108.3(4)
B11 B12 B15 59.6(3)
C32 B12 B16 105.6(4)
B13 B12 B16 60.1(3)
B11 B12 B16 107.6(4)
B15 B12 B16 60.3(3)
C32 B13 B12 58.7(3)
C32 B13 B14 59.4(3)
B12 B13 B14 107.7(4)
C32 B13 B17 106.1(4)
B12 B13 B17 108.2(4)
B14 B13 B17 59.7(3)
C32 B13 B16 105.8(4)
B12 B13 B16 60.4(3)
B14 B13 B16 107.4(4)
B17 B13 B16 59.8(4)
C31 B14 C32 59.2(3)
C31 B14 B18 58.7(3)
C32 B14 B18 106.3(4)
C31 B14 B17 105.8(4)
C32 B14 B17 105.7(4)
B18 B14 B17 60.2(3)
C31 B14 B13 106.0(4)
C32 B14 B13 58.4(3)
B18 B14 B13 108.3(4)
B17 B14 B13 60.3(3)
B11 B15 B19 60.0(3)
B11 B15 B12 60.0(3)
B19 B15 B12 107.9(4)
B11 B15 B16 107.8(4)
B19 B15 B16 107.4(4)
B12 B15 B16 60.1(3)
B11 B15 B20 107.7(4)
B19 B15 B20 60.1(3)
B12 B15 B20 107.2(4)
B16 B15 B20 58.9(3)
B20 B16 B17 59.9(4)
B20 B16 B13 108.0(4)
B17 B16 B13 60.1(3)
B20 B16 B12 108.2(4)
B17 B16 B12 107.7(4)
B13 B16 B12 59.5(3)
B20 B16 B15 60.7(3)
B17 B16 B15 108.2(4)
B13 B16 B15 107.5(4)
B12 B16 B15 59.7(3)
B20 B17 B14 107.7(4)
B20 B17 B16 59.8(4)
B14 B17 B16 107.9(4)
B20 B17 B18 59.8(3)
B14 B17 B18 59.9(3)
B16 B17 B18 107.6(4)
B20 B17 B13 107.9(4)
B14 B17 B13 60.0(3)
B16 B17 B13 60.2(3)
B18 B17 B13 107.9(4)
C31 B18 B20 106.0(4)
C31 B18 B19 58.5(3)
B20 B18 B19 60.8(4)
C31 B18 B14 59.4(3)
B20 B18 B14 107.8(4)
B19 B18 B14 107.8(4)
C31 B18 B17 106.1(4)
B20 B18 B17 59.9(4)
B19 B18 B17 108.5(4)
B14 B18 B17 59.9(3)
C31 B19 B18 59.1(3)
C31 B19 B11 59.2(3)
B18 B19 B11 107.9(4)
C31 B19 B15 106.0(4)
B18 B19 B15 108.3(5)
B11 B19 B15 59.8(3)
C31 B19 B20 105.4(4)
B18 B19 B20 59.5(4)
B11 B19 B20 107.9(4)
B15 B19 B20 60.6(3)
B16 B20 B18 108.4(4)
B16 B20 B17 60.3(4)
B18 B20 B17 60.3(4)
B16 B20 B19 107.9(4)
B18 B20 B19 59.7(3)
B17 B20 B19 108.0(4)
B16 B20 B15 60.4(4)
B18 B20 B15 107.4(4)
B17 B20 B15 108.3(4)
B19 B20 B15 59.3(3)
Cl1 C38 Cl2 110.5(5)
Cl3 C39 Cl4 112.9(5)
Cl6 C40 Cl5 112.4(6)

loop_
_geom_bond_atom_site_label_1
_geom_bond_atom_site_label_2
_geom_bond_distance
Ir1 C13 1.989(5)
Ir1 C2 1.993(5)
Ir1 N1 2.040(4)
Ir1 N2 2.053(4)
Ir1 O1 2.144(4)
Ir1 O2 2.163(4)
O1 C34 1.271(6)
O2 C36 1.272(6)
N1 C11 1.344(7)
N1 C7 1.360(7)
N2 C22 1.341(7)
N2 C18 1.367(7)
C1 C6 1.386(7)
C1 C2 1.420(7)
C1 C7 1.467(7)
C2 C3 1.397(8)
C3 C4 1.384(8)
C4 C5 1.403(7)
C5 C6 1.392(7)
C5 C23 1.513(7)
C7 C8 1.393(7)
C8 C9 1.385(8)
C9 C10 1.388(8)
C10 C11 1.378(8)
C12 C17 1.384(7)
C12 C13 1.420(7)
C12 C18 1.464(7)
C13 C14 1.411(8)
C14 C15 1.385(8)
C15 C16 1.402(8)
C16 C17 1.392(7)
C16 C32 1.509(7)
C18 C19 1.391(8)
C19 C20 1.383(8)
C20 C21 1.388(8)
C21 C22 1.378(8)
C23 C24 1.704(7)
C23 B5 1.708(8)
C23 B6 1.718(8)
C23 B4 1.728(8)
C23 B1 1.733(8)
C24 C25 1.522(7)
C24 B3 1.695(8)
C24 B2 1.712(8)
C24 B4 1.722(8)
C24 B1 1.732(8)
C25 C26 1.524(8)
C26 C27 1.526(9)
C27 C28 1.522(8)
C28 C29 1.533(8)
C29 C30 1.524(8)
C30 C31 1.516(7)
C31 B19 1.703(8)
C31 C32 1.706(7)
C31 B18 1.713(8)
C31 B11 1.718(8)
C31 B14 1.726(8)
C32 B12 1.708(8)
C32 B13 1.710(8)
C32 B11 1.726(8)
C32 B14 1.729(8)
C33 C34 1.510(7)
C34 C35 1.392(8)
C35 C36 1.398(8)
C36 C37 1.501(8)
B1 B7 1.767(9)
B1 B6 1.768(9)
B1 B2 1.770(8)
B2 B3 1.771(8)
B2 B8 1.778(9)
B2 B7 1.790(9)
B3 B4 1.770(8)
B3 B9 1.779(9)
B3 B8 1.783(9)
B4 B9 1.766(8)
B4 B5 1.775(9)
B5 B10 1.777(9)
B5 B6 1.779(9)
B5 B9 1.792(8)
B6 B7 1.769(9)
B6 B10 1.784(9)
B7 B10 1.777(9)
B7 B8 1.795(9)
B8 B10 1.781(9)
B8 B9 1.785(9)
B9 B10 1.784(9)
B11 B15 1.769(9)
B11 B19 1.773(8)
B11 B12 1.776(8)
B12 B13 1.774(9)
B12 B15 1.782(9)
B12 B16 1.789(8)
B13 B14 1.776(8)
B13 B17 1.781(8)
B13 B16 1.783(9)
B14 B18 1.771(9)
B14 B17 1.771(9)
B15 B19 1.775(9)
B15 B16 1.793(9)
B15 B20 1.798(9)
B16 B20 1.766(8)
B16 B17 1.776(9)
B17 B20 1.769(9)
B17 B18 1.777(9)
B18 B20 1.767(8)
B18 B19 1.770(9)
B19 B20 1.790(9)
Cl2 C38 1.779(10)
Cl1 C38 1.747(10)
Cl3 C39 1.714(11)
Cl4 C39 1.740(10)
Cl6 C40 1.727(11)
Cl5 C40 1.752(10)
